data_4324140
loop_
_publ_author_name
'Juan Forni\'es'
'Consuelo Fortu\~no'
'Susana Ib\'a\~nez'
'Antonio Mart\'in'
'Pilar Romero'
'Piero Mastrorilli'
'Vito Gallo'

_publ_section_title
;
 Synthesis, Dynamic Behavior, and Reactivity of New Unsaturated
 Heterotrinuclear 46 Valence Electron Complexes Polynuclear Homo- or
 Heterometallic Palladium(II)-Platinum(II) Pentafluorophenyl Complexes
 Containing Bridging Diphenylphosphido Ligands. 27. For part 26, see ref
 1.
;
_journal_name_full 'Inorganic Chemistry'
_journal_page_first 285
_journal_page_last 298
_journal_paper_doi 10.1021/ic101934t
_journal_volume 50
_journal_year 2011
_chemical_formula_sum 'C90.6 H79.4 F20 N O P4 Pd Pt2'
_chemical_formula_weight 2198.61
_chemical_name_systematic
; 
 ? 
;
_space_group_IT_number 2
_symmetry_cell_setting triclinic
_symmetry_space_group_name_Hall '-P 1'
_symmetry_space_group_name_H-M 'P -1'
_atom_sites_solution_hydrogens geom
_atom_sites_solution_primary direct
_atom_sites_solution_secondary difmap
_audit_creation_method SHELXL-97
_cell_angle_alpha 85.339(2)
_cell_angle_beta 84.915(2)
_cell_angle_gamma 76.108(3)
_cell_formula_units_Z 2
_cell_length_a 12.0400(4)
_cell_length_b 15.5046(6)
_cell_length_c 24.3942(6)
_cell_measurement_reflns_used 28674
_cell_measurement_temperature 100(2)
_cell_measurement_theta_max 28.8873
_cell_measurement_theta_min 3.7583
_cell_volume 4394.7(3)
_computing_cell_refinement
;
CrysAlis RED, Oxford Diffraction Ltd.,
Version 1.171.31.7 (release 18-10-2006 CrysAlis171 .NET)
(compiled Oct 18 2006,16:28:17)
;
_computing_data_collection
;
CrysAlis CCD, Oxford Diffraction Ltd.,
Version 1.171.31.7 (release 18-10-2006 CrysAlis171 .NET)
(compiled Oct 18 2006,16:28:17)
;
_computing_data_reduction
;
CrysAlis RED, Oxford Diffraction Ltd.,
Version 1.171.31.7 (release 18-10-2006 CrysAlis171 .NET)
(compiled Oct 18 2006,16:28:17)
;
_computing_molecular_graphics 'Bruker SHELXTL'
_computing_publication_material 'Bruker SHELXTL'
_computing_structure_refinement 'SHELXL-97 (Sheldrick, 1997)'
_computing_structure_solution 'SHELXS-97 (Sheldrick, 1990)'
_diffrn_ambient_temperature 100(2)
_diffrn_detector_area_resol_mean 16.0655
_diffrn_measured_fraction_theta_full 0.994
_diffrn_measured_fraction_theta_max 0.991
_diffrn_measurement_details
;
  1 omega   -1.00   53.00   0.4500   10.0000
omega____ theta____ kappa____ phi______ omega'___ theta'___ frames
    -      -19.7123   75.0000  240.0000    0.0000    0.0000 120

  2 omega   -1.00   53.00   0.4500   10.0000
omega____ theta____ kappa____ phi______ omega'___ theta'___ frames
    -      -19.7123   75.0000    0.0000    0.0000    0.0000 120

  3 omega  -44.00    7.75   0.4500   10.0000
omega____ theta____ kappa____ phi______ omega'___ theta'___ frames
    -      -19.7123  -45.0000  240.0000    0.0000    0.0000 115

  4 omega    1.00   52.75   0.4500   10.0000
omega____ theta____ kappa____ phi______ omega'___ theta'___ frames
    -      -19.7123   45.0000    0.0000    0.0000    0.0000 115

  5 omega  -52.00    2.90   0.4500   10.0000
omega____ theta____ kappa____ phi______ omega'___ theta'___ frames
    -      -19.7123   75.0000  240.0000    0.0000    0.0000 122

  6 omega  -10.00   44.00   0.4500   10.0000
omega____ theta____ kappa____ phi______ omega'___ theta'___ frames
    -       22.0560   75.0000    0.0000    0.0000    0.0000 120

  7 omega   38.00   81.65   0.4500   10.0000
omega____ theta____ kappa____ phi______ omega'___ theta'___ frames
    -       22.0560 -125.0000  218.0000    0.0000    0.0000 97

  8 omega  -10.00   44.00   0.4500   10.0000
omega____ theta____ kappa____ phi______ omega'___ theta'___ frames
    -       22.0560   75.0000  120.0000    0.0000    0.0000 120

  9 omega   -3.00   42.00   0.4500   10.0000
omega____ theta____ kappa____ phi______ omega'___ theta'___ frames
    -       22.0560 -125.0000  218.0000    0.0000    0.0000 100

 10 omega  -50.00    4.00   0.4500   10.0000
omega____ theta____ kappa____ phi______ omega'___ theta'___ frames
    -       22.0560  -75.0000    0.0000    0.0000    0.0000 120

 11 omega   40.00   94.00   0.4500   10.0000
omega____ theta____ kappa____ phi______ omega'___ theta'___ frames
    -       22.0560   75.0000  120.0000    0.0000    0.0000 120

 12 omega    0.00   54.00   0.4500   10.0000
omega____ theta____ kappa____ phi______ omega'___ theta'___ frames
    -       22.0560  -75.0000    0.0000    0.0000    0.0000 120

;
_diffrn_measurement_device_type 'Bruker Smart'
_diffrn_measurement_method 'w scans'
_diffrn_orient_matrix_UB_11 0.0176305690
_diffrn_orient_matrix_UB_12 -0.0095164968
_diffrn_orient_matrix_UB_13 0.0272256688
_diffrn_orient_matrix_UB_21 0.0443421559
_diffrn_orient_matrix_UB_22 0.0228098320
_diffrn_orient_matrix_UB_23 -0.0067500594
_diffrn_orient_matrix_UB_31 -0.0377140860
_diffrn_orient_matrix_UB_32 0.0401058612
_diffrn_orient_matrix_UB_33 0.0081994547
_diffrn_radiation_monochromator graphite
_diffrn_radiation_source 'Enhance (Mo) X-ray Source'
_diffrn_radiation_type MoK\a
_diffrn_radiation_wavelength 0.71073
_diffrn_reflns_av_R_equivalents 0.0301
_diffrn_reflns_av_sigmaI/netI 0.0418
_diffrn_reflns_limit_h_max 13
_diffrn_reflns_limit_h_min -14
_diffrn_reflns_limit_k_max 18
_diffrn_reflns_limit_k_min -18
_diffrn_reflns_limit_l_max 29
_diffrn_reflns_limit_l_min -28
_diffrn_reflns_number 43917
_diffrn_reflns_theta_full 25.00
_diffrn_reflns_theta_max 25.12
_diffrn_reflns_theta_min 3.77
_exptl_absorpt_coefficient_mu 3.539
_exptl_absorpt_correction_T_max 0.8157
_exptl_absorpt_correction_T_min 0.3114
_exptl_absorpt_correction_type multi-scan
_exptl_absorpt_process_details
;
CrysAlis RED, Oxford Diffraction Ltd.,
Version 1.171.31.7 (release 18-10-2006 CrysAlis171 .NET)
(compiled Oct 18 2006,16:28:17)
empirical absorption correction using spherical harmonics,
 implemented in SCALE3 ABSPACK scaling algorithm.
;
_exptl_crystal_colour yellow
_exptl_crystal_density_diffrn 1.661
_exptl_crystal_density_method 'not measured'
_exptl_crystal_description plate
_exptl_crystal_F_000 2160
_exptl_crystal_size_max 0.43
_exptl_crystal_size_mid 0.33
_exptl_crystal_size_min 0.06
_refine_diff_density_max 2.057
_refine_diff_density_min -1.509
_refine_diff_density_rms 0.111
_refine_ls_extinction_method none
_refine_ls_goodness_of_fit_ref 1.029
_refine_ls_hydrogen_treatment constr
_refine_ls_matrix_type full
_refine_ls_number_parameters 1045
_refine_ls_number_reflns 15556
_refine_ls_number_restraints 17
_refine_ls_restrained_S_all 1.040
_refine_ls_R_factor_all 0.0437
_refine_ls_R_factor_gt 0.0307
_refine_ls_shift/su_max 0.002
_refine_ls_shift/su_mean 0.000
_refine_ls_structure_factor_coef Fsqd
_refine_ls_weighting_details 'calc w=1/[\s^2^(Fo^2^)+(0.0474P)^2^+4.4161P] where P=(Fo^2^+2Fc^2^)/3'
_refine_ls_weighting_scheme calc
_refine_ls_wR_factor_gt 0.0790
_refine_ls_wR_factor_ref 0.0835
_reflns_number_gt 12399
_reflns_number_total 15556
_reflns_threshold_expression >2sigma(I)
_cod_data_source_file ic101934t_si_001_6.cif
_cod_data_source_block 9
_cod_original_cell_volume 4394.7(2)
_cod_original_formula_sum 'C90.60 H79.40 F20 N O P4 Pd Pt2'
_cod_database_code 4324140

loop_
_symmetry_equiv_pos_as_xyz
'x, y, z'
'-x, -y, -z'

loop_
_atom_site_label
_atom_site_type_symbol
_atom_site_fract_x
_atom_site_fract_y
_atom_site_fract_z
_atom_site_U_iso_or_equiv
_atom_site_adp_type
_atom_site_occupancy
_atom_site_symmetry_multiplicity
_atom_site_calc_flag
_atom_site_refinement_flags
_atom_site_disorder_assembly
_atom_site_disorder_group
Pt1 Pt -0.139724(15) -0.236564(12) 0.448726(7) 0.01331(6) Uani 1 1 d . . .
Pt2 Pt -0.082417(18) -0.186878(15) 0.107895(8) 0.02554(7) Uani 1 1 d . . .
Pd Pd -0.11842(3) -0.22758(2) 0.278975(15) 0.01589(9) Uani 1 1 d . . .
P1 P -0.22921(10) -0.21735(8) 0.36619(5) 0.0153(3) Uani 1 1 d . . .
P2 P -0.02444(12) -0.27039(9) 0.19013(5) 0.0221(3) Uani 1 1 d . . .
P3 P -0.01228(10) -0.16437(8) 0.40411(5) 0.0142(3) Uani 1 1 d . . .
P4 P 0.03701(11) -0.22146(8) 0.32116(5) 0.0168(3) Uani 1 1 d . . .
F1 F -0.1428(2) -0.43854(18) 0.44773(12) 0.0257(7) Uani 1 1 d . . .
F2 F -0.2893(3) -0.5359(2) 0.49112(16) 0.0449(9) Uani 1 1 d . . .
F3 F -0.4803(3) -0.4595(3) 0.55414(15) 0.0510(10) Uani 1 1 d . . .
F4 F -0.5197(3) -0.2843(2) 0.57451(14) 0.0437(9) Uani 1 1 d . . .
F5 F -0.3755(3) -0.1860(2) 0.53090(12) 0.0302(7) Uani 1 1 d . . .
F6 F -0.1824(3) -0.09737(18) 0.54386(12) 0.0277(7) Uani 1 1 d . . .
F7 F -0.1181(3) -0.11225(19) 0.64710(12) 0.0362(8) Uani 1 1 d . . .
F8 F 0.0231(3) -0.2654(2) 0.68647(12) 0.0390(8) Uani 1 1 d . . .
F9 F 0.0923(3) -0.4049(2) 0.62179(13) 0.0373(8) Uani 1 1 d . . .
F10 F 0.0259(3) -0.39239(18) 0.51794(12) 0.0261(7) Uani 1 1 d . . .
F11 F -0.3429(3) -0.1897(2) 0.10992(15) 0.0433(9) Uani 1 1 d . . .
F12 F -0.5371(3) -0.0762(3) 0.14317(16) 0.0505(10) Uani 1 1 d . . .
F13 F -0.5290(3) 0.0748(2) 0.19083(14) 0.0459(9) Uani 1 1 d . . .
F14 F -0.3238(3) 0.1026(2) 0.21158(14) 0.0444(9) Uani 1 1 d . . .
F15 F -0.1280(3) -0.0131(2) 0.18231(14) 0.0372(8) Uani 1 1 d . . .
F16 F -0.1727(4) -0.2358(3) -0.00237(16) 0.0620(11) Uani 1 1 d . . .
F17 F -0.2395(4) -0.1399(4) -0.09539(17) 0.0843(15) Uani 1 1 d . . .
F18 F -0.2346(4) 0.0350(4) -0.10850(16) 0.0790(15) Uani 1 1 d . . .
F19 F -0.1639(4) 0.1127(3) -0.02688(17) 0.0654(12) Uani 1 1 d . . .
F20 F -0.0962(3) 0.0182(2) 0.06593(14) 0.0450(9) Uani 1 1 d . . .
N N -0.2634(4) -0.2423(3) 0.24438(17) 0.0228(10) Uani 1 1 d . . .
O O 0.1136(4) -0.3016(3) 0.04051(17) 0.0490(12) Uani 1 1 d . . .
C1 C -0.2539(4) -0.3070(3) 0.48588(19) 0.0172(10) Uani 1 1 d . . .
C2 C -0.2371(4) -0.3972(3) 0.4783(2) 0.0228(11) Uani 1 1 d . . .
C3 C -0.3100(5) -0.4487(3) 0.5002(2) 0.0276(12) Uani 1 1 d . . .
C4 C -0.4073(5) -0.4102(4) 0.5320(2) 0.0330(14) Uani 1 1 d . . .
C5 C -0.4261(5) -0.3222(4) 0.5421(2) 0.0290(13) Uani 1 1 d . . .
C6 C -0.3504(4) -0.2728(3) 0.5193(2) 0.0228(11) Uani 1 1 d . . .
C7 C -0.0806(4) -0.2440(3) 0.52601(19) 0.0165(10) Uani 1 1 d . . .
C8 C -0.1136(4) -0.1761(3) 0.5610(2) 0.0182(11) Uani 1 1 d . . .
C9 C -0.0823(5) -0.1813(3) 0.6150(2) 0.0252(12) Uani 1 1 d . . .
C10 C -0.0123(5) -0.2587(4) 0.6351(2) 0.0262(12) Uani 1 1 d . . .
C11 C 0.0237(4) -0.3285(3) 0.6019(2) 0.0235(12) Uani 1 1 d . . .
C12 C -0.0113(4) -0.3205(3) 0.5490(2) 0.0191(11) Uani 1 1 d . . .
C13 C -0.2256(5) -0.1059(4) 0.1440(2) 0.0283(13) Uani 1 1 d . . .
C14 C -0.3335(5) -0.1174(4) 0.1353(2) 0.0302(13) Uani 1 1 d . . .
C15 C -0.4343(5) -0.0601(4) 0.1520(2) 0.0363(14) Uani 1 1 d . . .
C16 C -0.4311(5) 0.0159(4) 0.1763(2) 0.0349(14) Uani 1 1 d . . .
C17 C -0.3266(5) 0.0295(4) 0.1867(2) 0.0327(14) Uani 1 1 d . . .
C18 C -0.2274(5) -0.0314(4) 0.1711(2) 0.0279(13) Uani 1 1 d . . .
C19 C -0.1319(5) -0.1134(4) 0.0357(2) 0.0361(15) Uani 1 1 d . . .
C20 C -0.1692(6) -0.1498(5) -0.0067(3) 0.0449(16) Uani 1 1 d . . .
C21 C -0.2038(6) -0.1010(6) -0.0557(3) 0.056(2) Uani 1 1 d . . .
C22 C -0.2014(6) -0.0136(6) -0.0614(3) 0.054(2) Uani 1 1 d . . .
C23 C -0.1653(6) 0.0265(5) -0.0206(3) 0.0492(18) Uani 1 1 d . . .
C24 C -0.1315(5) -0.0243(4) 0.0267(2) 0.0369(15) Uani 1 1 d . . .
C25 C -0.3362(4) -0.1110(3) 0.3680(2) 0.0168(10) Uani 1 1 d . . .
C26 C -0.3587(4) -0.0665(3) 0.4169(2) 0.0226(11) Uani 1 1 d . . .
H26 H -0.3195 -0.0922 0.4486 0.027 Uiso 1 1 calc R . .
C27 C -0.4379(5) 0.0152(3) 0.4197(2) 0.0271(12) Uani 1 1 d . . .
H27 H -0.4528 0.0449 0.4531 0.033 Uiso 1 1 calc R . .
C28 C -0.4944(4) 0.0526(3) 0.3738(2) 0.0242(12) Uani 1 1 d . . .
H28 H -0.5491 0.1079 0.3758 0.029 Uiso 1 1 calc R . .
C29 C -0.4725(5) 0.0103(3) 0.3250(2) 0.0277(13) Uani 1 1 d . . .
H29 H -0.5114 0.0369 0.2934 0.033 Uiso 1 1 calc R . .
C30 C -0.3931(4) -0.0716(3) 0.3223(2) 0.0230(11) Uani 1 1 d . . .
H30 H -0.3780 -0.1005 0.2886 0.028 Uiso 1 1 calc R . .
C31 C -0.3136(4) -0.2993(3) 0.36077(19) 0.0171(10) Uani 1 1 d . . .
C32 C -0.2561(4) -0.3844(3) 0.3454(2) 0.0225(11) Uani 1 1 d . . .
H32 H -0.1752 -0.3978 0.3380 0.027 Uiso 1 1 calc R . .
C33 C -0.3154(4) -0.4492(3) 0.3408(2) 0.0244(12) Uani 1 1 d . . .
H33 H -0.2752 -0.5065 0.3301 0.029 Uiso 1 1 calc R . .
C34 C -0.4334(5) -0.4306(3) 0.3519(2) 0.0252(12) Uani 1 1 d . . .
H34 H -0.4744 -0.4748 0.3482 0.030 Uiso 1 1 calc R . .
C35 C -0.4912(5) -0.3475(4) 0.3682(2) 0.0272(12) Uani 1 1 d . . .
H35 H -0.5717 -0.3351 0.3768 0.033 Uiso 1 1 calc R . .
C36 C -0.4314(4) -0.2814(3) 0.3722(2) 0.0222(11) Uani 1 1 d . . .
H36 H -0.4718 -0.2239 0.3827 0.027 Uiso 1 1 calc R . .
C37 C 0.1327(5) -0.3033(4) 0.1769(2) 0.0276(12) Uani 1 1 d . . .
C38 C 0.1944(5) -0.3905(4) 0.1745(2) 0.0377(15) Uani 1 1 d . . .
H38 H 0.1575 -0.4375 0.1856 0.045 Uiso 1 1 calc R . .
C39 C 0.3097(6) -0.4105(5) 0.1560(3) 0.0531(19) Uani 1 1 d . . .
H39 H 0.3511 -0.4707 0.1541 0.064 Uiso 1 1 calc R . .
C40 C 0.3640(6) -0.3424(6) 0.1403(3) 0.056(2) Uani 1 1 d . . .
H40 H 0.4425 -0.3561 0.1272 0.067 Uiso 1 1 calc R . .
C41 C 0.3066(5) -0.2566(5) 0.1435(3) 0.0458(17) Uani 1 1 d . . .
H41 H 0.3453 -0.2104 0.1335 0.055 Uiso 1 1 calc R . .
C42 C 0.1894(5) -0.2354(4) 0.1616(2) 0.0333(14) Uani 1 1 d . . .
H42 H 0.1490 -0.1749 0.1635 0.040 Uiso 1 1 calc R . .
C43 C -0.0640(5) -0.3779(3) 0.1922(2) 0.0272(13) Uani 1 1 d . . .
C44 C -0.0331(6) -0.4399(4) 0.2358(2) 0.0369(15) Uani 1 1 d . . .
H44 H 0.0099 -0.4271 0.2637 0.044 Uiso 1 1 calc R . .
C45 C -0.0648(7) -0.5205(4) 0.2388(3) 0.0510(19) Uani 1 1 d . . .
H45 H -0.0424 -0.5631 0.2685 0.061 Uiso 1 1 calc R . .
C46 C -0.1286(7) -0.5392(5) 0.1990(3) 0.060(2) Uani 1 1 d . . .
H46 H -0.1505 -0.5943 0.2010 0.072 Uiso 1 1 calc R . .
C47 C -0.1599(6) -0.4771(5) 0.1565(3) 0.055(2) Uani 1 1 d . . .
H47 H -0.2044 -0.4898 0.1293 0.066 Uiso 1 1 calc R . .
C48 C -0.1286(5) -0.3967(4) 0.1522(3) 0.0371(15) Uani 1 1 d . . .
H48 H -0.1508 -0.3548 0.1222 0.045 Uiso 1 1 calc R . .
C49 C 0.1349(4) -0.1566(3) 0.2892(2) 0.0212(11) Uani 1 1 d . . .
C50 C 0.0942(5) -0.0851(4) 0.2532(2) 0.0274(12) Uani 1 1 d . . .
H50 H 0.0189 -0.0758 0.2415 0.033 Uiso 1 1 calc R . .
C51 C 0.1609(6) -0.0269(4) 0.2340(2) 0.0381(15) Uani 1 1 d . . .
H51 H 0.1309 0.0230 0.2100 0.046 Uiso 1 1 calc R . .
C52 C 0.2714(6) -0.0412(5) 0.2497(3) 0.0419(16) Uani 1 1 d . . .
H52 H 0.3177 -0.0012 0.2363 0.050 Uiso 1 1 calc R . .
C53 C 0.3144(5) -0.1132(4) 0.2846(2) 0.0365(15) Uani 1 1 d . . .
H53 H 0.3912 -0.1235 0.2945 0.044 Uiso 1 1 calc R . .
C54 C 0.2475(4) -0.1706(4) 0.3054(2) 0.0250(12) Uani 1 1 d . . .
H54 H 0.2770 -0.2192 0.3305 0.030 Uiso 1 1 calc R . .
C55 C 0.1181(4) -0.3345(3) 0.3376(2) 0.0182(11) Uani 1 1 d . . .
C56 C 0.0728(4) -0.3882(3) 0.3778(2) 0.0240(12) Uani 1 1 d . . .
H56 H 0.0032 -0.3640 0.3985 0.029 Uiso 1 1 calc R . .
C57 C 0.1279(5) -0.4758(3) 0.3876(2) 0.0277(13) Uani 1 1 d . . .
H57 H 0.0977 -0.5115 0.4158 0.033 Uiso 1 1 calc R . .
C58 C 0.2285(5) -0.5123(4) 0.3561(2) 0.0303(13) Uani 1 1 d . . .
H58 H 0.2666 -0.5730 0.3625 0.036 Uiso 1 1 calc R . .
C59 C 0.2718(5) -0.4599(4) 0.3159(2) 0.0311(13) Uani 1 1 d . . .
H59 H 0.3395 -0.4851 0.2942 0.037 Uiso 1 1 calc R . .
C60 C 0.2198(4) -0.3724(3) 0.3065(2) 0.0253(12) Uani 1 1 d . . .
H60 H 0.2520 -0.3369 0.2789 0.030 Uiso 1 1 calc R . .
C61 C 0.1264(4) -0.1697(3) 0.42918(19) 0.0156(10) Uani 1 1 d . . .
C62 C 0.1836(4) -0.2485(3) 0.45589(19) 0.0170(10) Uani 1 1 d . . .
H62 H 0.1482 -0.2974 0.4622 0.020 Uiso 1 1 calc R . .
C63 C 0.2934(4) -0.2558(3) 0.4735(2) 0.0220(11) Uani 1 1 d . . .
H63 H 0.3332 -0.3098 0.4912 0.026 Uiso 1 1 calc R . .
C64 C 0.3434(4) -0.1841(3) 0.4652(2) 0.0220(11) Uani 1 1 d . . .
H64 H 0.4172 -0.1888 0.4778 0.026 Uiso 1 1 calc R . .
C65 C 0.2878(4) -0.1053(3) 0.4387(2) 0.0199(11) Uani 1 1 d . . .
H65 H 0.3231 -0.0564 0.4330 0.024 Uiso 1 1 calc R . .
C66 C 0.1800(4) -0.0984(3) 0.42048(19) 0.0174(10) Uani 1 1 d . . .
H66 H 0.1419 -0.0446 0.4019 0.021 Uiso 1 1 calc R . .
C67 C -0.0764(4) -0.0470(3) 0.38976(19) 0.0153(10) Uani 1 1 d . . .
C68 C -0.1260(4) -0.0115(3) 0.34101(19) 0.0197(11) Uani 1 1 d . . .
H68 H -0.1206 -0.0482 0.3111 0.024 Uiso 1 1 calc R . .
C69 C -0.1833(4) 0.0774(3) 0.3360(2) 0.0236(12) Uani 1 1 d . . .
H69 H -0.2170 0.1014 0.3027 0.028 Uiso 1 1 calc R . .
C70 C -0.1917(4) 0.1312(3) 0.3795(2) 0.0237(12) Uani 1 1 d . . .
H70 H -0.2315 0.1920 0.3761 0.028 Uiso 1 1 calc R . .
C71 C -0.1419(4) 0.0963(3) 0.4277(2) 0.0224(11) Uani 1 1 d . . .
H71 H -0.1464 0.1336 0.4572 0.027 Uiso 1 1 calc R . .
C72 C -0.0858(4) 0.0077(3) 0.4335(2) 0.0187(11) Uani 1 1 d . . .
H72 H -0.0535 -0.0161 0.4672 0.022 Uiso 1 1 calc R . .
C73 C 0.0403(5) -0.2582(4) 0.0672(2) 0.0362(15) Uani 1 1 d . . .
C74 C -0.3372(5) -0.2667(4) 0.2306(2) 0.0288(13) Uani 1 1 d . . .
C75 C -0.4312(5) -0.2994(5) 0.2140(3) 0.0448(17) Uani 1 1 d . . .
H75A H -0.4060 -0.3328 0.1809 0.067 Uiso 1 1 calc R . .
H75B H -0.4955 -0.2490 0.2059 0.067 Uiso 1 1 calc R . .
H75C H -0.4556 -0.3385 0.2438 0.067 Uiso 1 1 calc R . .
C76 C -0.2042(9) -0.2458(7) 0.7789(5) 0.1116(18) Uani 1 1 d D . .
H76A H -0.1209 -0.2676 0.7798 0.167 Uiso 1 1 calc R A 1
H76B H -0.2375 -0.2301 0.8159 0.167 Uiso 1 1 calc R A 1
H76C H -0.2214 -0.1931 0.7533 0.167 Uiso 1 1 calc R A 1
C78 C -0.3833(8) -0.2814(7) 0.7544(5) 0.1116(18) Uani 1 1 d D . .
H78A H -0.4163 -0.2770 0.7930 0.134 Uiso 1 1 calc R B 1
H78B H -0.3889 -0.2192 0.7396 0.134 Uiso 1 1 calc R B 1
C79 C -0.4711(8) -0.3118(7) 0.7250(5) 0.1116(18) Uani 1 1 d D E .
H79A H -0.4739 -0.3711 0.7427 0.134 Uiso 1 1 calc R C 1
H79B H -0.4358 -0.3227 0.6872 0.134 Uiso 1 1 calc R C 1
C81 C -0.6544(9) -0.3379(7) 0.7084(5) 0.1116(18) Uani 1 1 d D . .
H81A H -0.7362 -0.3123 0.7043 0.167 Uiso 1 1 calc R D 1
H81B H -0.6455 -0.3814 0.7401 0.167 Uiso 1 1 calc R D 1
H81C H -0.6194 -0.3674 0.6750 0.167 Uiso 1 1 calc R D 1
C77 C -0.2556(10) -0.3188(10) 0.7598(10) 0.1116(18) Uani 0.50 1 d PD E 1
H77A H -0.2176 -0.3387 0.7238 0.134 Uiso 0.50 1 calc PR E 1
H77B H -0.2433 -0.3707 0.7869 0.134 Uiso 0.50 1 calc PR E 1
C80 C -0.5958(10) -0.2644(9) 0.7175(10) 0.1116(18) Uani 0.50 1 d PD E 1
H80A H -0.6308 -0.2329 0.7508 0.134 Uiso 0.50 1 calc PR E 1
H80B H -0.6015 -0.2207 0.6854 0.134 Uiso 0.50 1 calc PR E 1
C77' C -0.2791(13) -0.2468(14) 0.7311(6) 0.1116(18) Uani 0.50 1 d PD E 2
H77C H -0.3042 -0.1860 0.7137 0.134 Uiso 0.50 1 calc PR E 2
H77D H -0.2348 -0.2860 0.7027 0.134 Uiso 0.50 1 calc PR E 2
C80' C -0.5692(12) -0.3493(13) 0.7533(6) 0.1116(18) Uani 0.50 1 d PD E 2
H80C H -0.6047 -0.3155 0.7857 0.134 Uiso 0.50 1 calc PR E 2
H80D H -0.5418 -0.4128 0.7654 0.134 Uiso 0.50 1 calc PR E 2
C82 C -0.0785(10) -0.8043(8) 0.2047(4) 0.0762(16) Uani 0.70 1 d PD . .
H82A H -0.0293 -0.8571 0.2223 0.114 Uiso 0.70 1 calc PR . .
H82B H -0.1591 -0.8066 0.2124 0.114 Uiso 0.70 1 calc PR . .
H82C H -0.0659 -0.7507 0.2193 0.114 Uiso 0.70 1 calc PR . .
C83 C -0.0507(11) -0.8022(7) 0.1454(4) 0.0762(16) Uani 0.70 1 d PD . .
H83A H -0.0582 -0.8609 0.1350 0.091 Uiso 0.70 1 calc PR . .
H83B H 0.0326 -0.8050 0.1417 0.091 Uiso 0.70 1 calc PR . .
C84 C -0.0968(8) -0.7394(7) 0.0981(5) 0.0762(16) Uani 0.70 1 d PD . .
H84A H -0.0838 -0.7714 0.0638 0.091 Uiso 0.70 1 calc PR . .
H84B H -0.0563 -0.6905 0.0929 0.091 Uiso 0.70 1 calc PR . .
C85 C -0.2264(8) -0.7007(7) 0.1104(5) 0.0762(16) Uani 0.70 1 d PD . .
H85A H -0.2602 -0.7529 0.1194 0.091 Uiso 0.70 1 calc PR . .
H85B H -0.2333 -0.6702 0.1451 0.091 Uiso 0.70 1 calc PR . .
C86 C -0.3058(8) -0.6392(7) 0.0732(5) 0.0762(16) Uani 0.70 1 d PD . .
H86A H -0.3289 -0.6765 0.0472 0.091 Uiso 0.70 1 calc PR . .
H86B H -0.2600 -0.6019 0.0509 0.091 Uiso 0.70 1 calc PR . .
C87 C -0.4150(7) -0.5763(5) 0.0951(4) 0.0762(16) Uani 0.70 1 d PD . .
H87A H -0.4543 -0.5412 0.0642 0.114 Uiso 0.70 1 calc PR . .
H87B H -0.3956 -0.5363 0.1199 0.114 Uiso 0.70 1 calc PR . .
H87C H -0.4654 -0.6109 0.1153 0.114 Uiso 0.70 1 calc PR . .
C88 C -0.1717(7) -0.3984(5) -0.0954(4) 0.122(4) Uani 0.75 1 d PRD . .
H88A H -0.2185 -0.4203 -0.1195 0.183 Uiso 0.75 1 d PR . .
H88B H -0.1116 -0.3762 -0.1178 0.183 Uiso 0.75 1 d PR . .
H88C H -0.2204 -0.3501 -0.0746 0.183 Uiso 0.75 1 d PR . .
C89 C -0.1170(13) -0.4736(7) -0.0557(5) 0.122(4) Uani 0.75 1 d PD . .
H89A H -0.1800 -0.4928 -0.0329 0.146 Uiso 0.75 1 calc PR . .
H89B H -0.0775 -0.5242 -0.0779 0.146 Uiso 0.75 1 calc PR . .
C90 C -0.0331(13) -0.4602(5) -0.0169(5) 0.122(4) Uani 0.75 1 d PD . .
H90A H -0.0756 -0.4163 0.0093 0.146 Uiso 0.75 1 calc PR . .
H90B H 0.0239 -0.4325 -0.0389 0.146 Uiso 0.75 1 calc PR . .
C91 C -0.5519(11) -0.1712(9) -0.0493(5) 0.085(4) Uani 0.75 1 d P . .
H91A H -0.5490 -0.2327 -0.0353 0.128 Uiso 0.75 1 calc PR . .
H91B H -0.4992 -0.1711 -0.0823 0.128 Uiso 0.75 1 calc PR . .
H91C H -0.6302 -0.1421 -0.0586 0.128 Uiso 0.75 1 calc PR . .
C92 C -0.5173(10) -0.1218(10) -0.0059(5) 0.087(4) Uani 0.75 1 d P . .
H92A H -0.5697 -0.1248 0.0275 0.104 Uiso 0.75 1 calc PR . .
H92B H -0.4393 -0.1534 0.0039 0.104 Uiso 0.75 1 calc PR . .
C93 C -0.5171(9) -0.0304(8) -0.0196(4) 0.070(3) Uani 0.75 1 d P . .
H93A H -0.5957 -0.0007 -0.0295 0.084 Uiso 0.75 1 calc PR . .
H93B H -0.4665 -0.0292 -0.0537 0.084 Uiso 0.75 1 calc PR . .
C94 C -0.635(2) -0.6317(17) -0.0395(11) 0.062(4) Uani 0.30 1 d P . .
H94A H -0.6947 -0.6223 -0.0655 0.093 Uiso 0.30 1 calc PR . .
H94B H -0.6636 -0.6527 -0.0033 0.093 Uiso 0.30 1 calc PR . .
H94C H -0.5676 -0.6763 -0.0530 0.093 Uiso 0.30 1 calc PR . .
C95 C -0.602(2) -0.5484(17) -0.0347(11) 0.062(4) Uani 0.30 1 d P . .
H95A H -0.5807 -0.5268 -0.0725 0.074 Uiso 0.30 1 calc PR . .
H95B H -0.6726 -0.5052 -0.0217 0.074 Uiso 0.30 1 calc PR . .
C96 C -0.513(2) -0.5410(16) -0.0007(11) 0.062(4) Uani 0.30 1 d P . .
H96A H -0.5337 -0.5608 0.0376 0.074 Uiso 0.30 1 calc PR . .
H96B H -0.4413 -0.5836 -0.0132 0.074 Uiso 0.30 1 calc PR . .

loop_
_atom_site_aniso_label
_atom_site_aniso_U_11
_atom_site_aniso_U_22
_atom_site_aniso_U_33
_atom_site_aniso_U_23
_atom_site_aniso_U_13
_atom_site_aniso_U_12
Pt1 0.01363(10) 0.01226(10) 0.01416(10) 0.00085(7) -0.00060(7) -0.00398(7)
Pt2 0.02723(13) 0.03569(13) 0.01652(11) -0.00039(9) -0.00043(8) -0.01373(10)
Pd 0.01555(19) 0.0193(2) 0.01406(18) -0.00133(15) -0.00065(14) -0.00658(15)
P1 0.0146(6) 0.0162(6) 0.0152(6) -0.0004(5) -0.0013(5) -0.0043(5)
P2 0.0233(7) 0.0283(7) 0.0172(7) -0.0031(6) 0.0008(5) -0.0112(6)
P3 0.0145(6) 0.0138(6) 0.0149(6) 0.0003(5) -0.0013(5) -0.0048(5)
P4 0.0154(7) 0.0195(7) 0.0162(6) -0.0019(5) -0.0005(5) -0.0055(5)
F1 0.0229(16) 0.0155(15) 0.0385(18) -0.0008(13) -0.0042(13) -0.0038(12)
F2 0.046(2) 0.0214(17) 0.072(3) 0.0120(17) -0.0129(19) -0.0198(16)
F3 0.040(2) 0.066(3) 0.055(2) 0.023(2) -0.0030(18) -0.0362(19)
F4 0.0262(18) 0.066(2) 0.035(2) 0.0053(17) 0.0118(15) -0.0112(17)
F5 0.0280(17) 0.0296(17) 0.0286(17) -0.0038(14) 0.0067(13) -0.0005(14)
F6 0.0403(19) 0.0136(15) 0.0253(16) -0.0001(12) -0.0053(14) 0.0023(13)
F7 0.065(2) 0.0232(17) 0.0204(16) -0.0050(13) -0.0039(15) -0.0082(16)
F8 0.061(2) 0.0377(19) 0.0202(17) 0.0027(14) -0.0156(16) -0.0131(17)
F9 0.046(2) 0.0287(18) 0.0321(18) 0.0059(14) -0.0195(15) 0.0046(15)
F10 0.0336(18) 0.0168(15) 0.0245(16) -0.0018(12) -0.0042(13) 0.0018(13)
F11 0.038(2) 0.051(2) 0.050(2) -0.0095(18) -0.0044(17) -0.0243(17)
F12 0.0259(19) 0.072(3) 0.059(2) -0.001(2) -0.0004(17) -0.0229(18)
F13 0.036(2) 0.053(2) 0.042(2) 0.0074(17) 0.0041(16) -0.0030(17)
F14 0.048(2) 0.042(2) 0.043(2) -0.0048(17) -0.0092(17) -0.0051(17)
F15 0.0342(19) 0.041(2) 0.040(2) -0.0039(16) -0.0114(15) -0.0115(16)
F16 0.075(3) 0.072(3) 0.046(2) -0.018(2) -0.016(2) -0.023(2)
F17 0.099(4) 0.124(4) 0.031(2) -0.015(3) -0.027(2) -0.019(3)
F18 0.059(3) 0.140(4) 0.031(2) 0.033(2) -0.0123(19) -0.017(3)
F19 0.060(3) 0.076(3) 0.063(3) 0.042(2) -0.014(2) -0.033(2)
F20 0.050(2) 0.052(2) 0.042(2) 0.0124(17) -0.0146(17) -0.0303(19)
N 0.023(2) 0.028(2) 0.017(2) -0.0004(18) -0.0045(18) -0.005(2)
O 0.044(3) 0.074(3) 0.028(2) -0.019(2) 0.010(2) -0.012(2)
C1 0.016(3) 0.016(2) 0.019(3) 0.007(2) -0.006(2) -0.004(2)
C2 0.017(3) 0.027(3) 0.025(3) 0.004(2) -0.007(2) -0.006(2)
C3 0.029(3) 0.016(3) 0.039(3) 0.013(2) -0.012(3) -0.010(2)
C4 0.026(3) 0.047(4) 0.033(3) 0.021(3) -0.009(2) -0.027(3)
C5 0.021(3) 0.043(4) 0.019(3) 0.012(2) 0.000(2) -0.006(3)
C6 0.016(3) 0.028(3) 0.022(3) 0.005(2) -0.003(2) -0.004(2)
C7 0.013(2) 0.021(3) 0.017(2) 0.003(2) -0.0001(19) -0.008(2)
C8 0.021(3) 0.012(2) 0.021(3) 0.003(2) -0.001(2) -0.005(2)
C9 0.035(3) 0.019(3) 0.024(3) -0.006(2) 0.001(2) -0.009(2)
C10 0.035(3) 0.029(3) 0.018(3) 0.005(2) -0.009(2) -0.013(3)
C11 0.024(3) 0.024(3) 0.021(3) 0.006(2) -0.007(2) -0.003(2)
C12 0.021(3) 0.014(2) 0.021(3) -0.001(2) 0.003(2) -0.003(2)
C13 0.032(3) 0.038(3) 0.018(3) 0.001(2) 0.001(2) -0.016(3)
C14 0.034(3) 0.037(3) 0.022(3) 0.006(2) -0.004(2) -0.015(3)
C15 0.031(3) 0.051(4) 0.032(3) 0.006(3) -0.004(3) -0.019(3)
C16 0.029(3) 0.045(4) 0.024(3) 0.009(3) 0.002(2) -0.002(3)
C17 0.044(4) 0.032(3) 0.022(3) 0.001(2) -0.003(3) -0.008(3)
C18 0.025(3) 0.044(3) 0.019(3) 0.006(2) -0.007(2) -0.017(3)
C19 0.029(3) 0.064(4) 0.018(3) -0.001(3) -0.001(2) -0.018(3)
C20 0.048(4) 0.058(5) 0.030(3) -0.004(3) -0.002(3) -0.016(3)
C21 0.052(5) 0.099(7) 0.017(3) -0.008(4) -0.008(3) -0.015(4)
C22 0.043(4) 0.095(6) 0.019(3) 0.022(4) -0.003(3) -0.014(4)
C23 0.033(4) 0.072(5) 0.043(4) 0.020(4) -0.004(3) -0.020(4)
C24 0.032(3) 0.055(4) 0.027(3) 0.012(3) -0.002(3) -0.022(3)
C25 0.018(3) 0.013(2) 0.020(3) 0.000(2) 0.000(2) -0.006(2)
C26 0.021(3) 0.027(3) 0.019(3) 0.005(2) -0.002(2) -0.004(2)
C27 0.030(3) 0.023(3) 0.026(3) -0.006(2) 0.004(2) -0.002(2)
C28 0.020(3) 0.017(3) 0.032(3) 0.005(2) -0.002(2) 0.002(2)
C29 0.028(3) 0.025(3) 0.028(3) 0.006(2) -0.007(2) -0.003(2)
C30 0.023(3) 0.025(3) 0.020(3) -0.001(2) -0.002(2) -0.005(2)
C31 0.019(3) 0.021(3) 0.013(2) 0.0036(19) -0.0030(19) -0.009(2)
C32 0.014(3) 0.025(3) 0.028(3) -0.001(2) -0.003(2) -0.005(2)
C33 0.022(3) 0.020(3) 0.030(3) -0.001(2) -0.004(2) -0.004(2)
C34 0.027(3) 0.025(3) 0.029(3) 0.006(2) -0.007(2) -0.018(2)
C35 0.018(3) 0.030(3) 0.033(3) 0.007(2) -0.003(2) -0.010(2)
C36 0.019(3) 0.026(3) 0.022(3) -0.001(2) -0.001(2) -0.006(2)
C37 0.029(3) 0.040(3) 0.018(3) -0.006(2) -0.001(2) -0.013(3)
C38 0.030(3) 0.050(4) 0.034(3) -0.014(3) -0.003(3) -0.006(3)
C39 0.040(4) 0.064(5) 0.054(5) -0.029(4) 0.000(3) -0.002(4)
C40 0.027(4) 0.097(6) 0.048(4) -0.035(4) 0.003(3) -0.016(4)
C41 0.038(4) 0.077(5) 0.031(3) -0.017(3) 0.003(3) -0.028(4)
C42 0.029(3) 0.052(4) 0.024(3) -0.007(3) -0.002(2) -0.018(3)
C43 0.034(3) 0.022(3) 0.027(3) -0.010(2) 0.009(2) -0.010(2)
C44 0.056(4) 0.029(3) 0.025(3) -0.007(3) 0.010(3) -0.012(3)
C45 0.079(5) 0.034(4) 0.038(4) -0.011(3) 0.020(4) -0.015(4)
C46 0.089(6) 0.036(4) 0.063(5) -0.016(4) 0.025(4) -0.037(4)
C47 0.065(5) 0.055(5) 0.057(5) -0.024(4) 0.003(4) -0.035(4)
C48 0.043(4) 0.037(4) 0.035(3) -0.011(3) 0.003(3) -0.016(3)
C49 0.021(3) 0.029(3) 0.017(3) -0.008(2) 0.005(2) -0.013(2)
C50 0.026(3) 0.036(3) 0.020(3) 0.003(2) 0.003(2) -0.011(2)
C51 0.052(4) 0.039(4) 0.025(3) 0.005(3) 0.005(3) -0.019(3)
C52 0.041(4) 0.054(4) 0.039(4) -0.005(3) 0.014(3) -0.032(3)
C53 0.027(3) 0.049(4) 0.040(4) -0.014(3) 0.011(3) -0.022(3)
C54 0.022(3) 0.032(3) 0.022(3) -0.007(2) 0.004(2) -0.011(2)
C55 0.012(2) 0.018(3) 0.024(3) -0.002(2) -0.006(2) -0.002(2)
C56 0.021(3) 0.024(3) 0.029(3) -0.010(2) 0.002(2) -0.008(2)
C57 0.036(3) 0.018(3) 0.030(3) -0.001(2) -0.010(2) -0.004(2)
C58 0.030(3) 0.024(3) 0.037(3) -0.012(3) -0.011(3) 0.002(2)
C59 0.021(3) 0.036(3) 0.033(3) -0.013(3) 0.000(2) 0.002(3)
C60 0.025(3) 0.028(3) 0.022(3) -0.007(2) 0.002(2) -0.004(2)
C61 0.012(2) 0.021(3) 0.015(2) -0.003(2) -0.0006(19) -0.005(2)
C62 0.020(3) 0.014(2) 0.017(2) -0.0026(19) 0.002(2) -0.005(2)
C63 0.019(3) 0.020(3) 0.024(3) -0.001(2) -0.004(2) 0.002(2)
C64 0.014(3) 0.026(3) 0.027(3) -0.006(2) -0.003(2) -0.006(2)
C65 0.018(3) 0.020(3) 0.024(3) -0.004(2) 0.000(2) -0.010(2)
C66 0.019(3) 0.015(2) 0.018(3) 0.002(2) 0.001(2) -0.005(2)
C67 0.013(2) 0.013(2) 0.020(3) 0.0007(19) 0.0028(19) -0.0047(19)
C68 0.023(3) 0.024(3) 0.015(2) 0.000(2) -0.002(2) -0.011(2)
C69 0.024(3) 0.025(3) 0.024(3) 0.006(2) -0.004(2) -0.009(2)
C70 0.023(3) 0.016(3) 0.031(3) 0.000(2) -0.001(2) -0.004(2)
C71 0.022(3) 0.019(3) 0.026(3) -0.004(2) 0.002(2) -0.006(2)
C72 0.017(3) 0.020(3) 0.020(3) 0.001(2) -0.001(2) -0.007(2)
C73 0.042(4) 0.058(4) 0.018(3) 0.004(3) -0.012(3) -0.028(3)
C74 0.030(3) 0.036(3) 0.022(3) 0.000(2) -0.005(2) -0.011(3)
C75 0.041(4) 0.066(5) 0.039(4) 0.000(3) -0.012(3) -0.033(3)
C76 0.113(4) 0.108(4) 0.106(4) -0.036(3) 0.007(3) -0.007(3)
C78 0.113(4) 0.108(4) 0.106(4) -0.036(3) 0.007(3) -0.007(3)
C79 0.113(4) 0.108(4) 0.106(4) -0.036(3) 0.007(3) -0.007(3)
C81 0.113(4) 0.108(4) 0.106(4) -0.036(3) 0.007(3) -0.007(3)
C77 0.113(4) 0.108(4) 0.106(4) -0.036(3) 0.007(3) -0.007(3)
C80 0.113(4) 0.108(4) 0.106(4) -0.036(3) 0.007(3) -0.007(3)
C77' 0.113(4) 0.108(4) 0.106(4) -0.036(3) 0.007(3) -0.007(3)
C80' 0.113(4) 0.108(4) 0.106(4) -0.036(3) 0.007(3) -0.007(3)
C82 0.071(3) 0.060(3) 0.101(4) -0.032(3) -0.013(3) -0.009(3)
C83 0.071(3) 0.060(3) 0.101(4) -0.032(3) -0.013(3) -0.009(3)
C84 0.071(3) 0.060(3) 0.101(4) -0.032(3) -0.013(3) -0.009(3)
C85 0.071(3) 0.060(3) 0.101(4) -0.032(3) -0.013(3) -0.009(3)
C86 0.071(3) 0.060(3) 0.101(4) -0.032(3) -0.013(3) -0.009(3)
C87 0.071(3) 0.060(3) 0.101(4) -0.032(3) -0.013(3) -0.009(3)
C88 0.182(11) 0.068(5) 0.119(8) -0.046(5) 0.002(7) -0.029(6)
C89 0.182(11) 0.068(5) 0.119(8) -0.046(5) 0.002(7) -0.029(6)
C90 0.182(11) 0.068(5) 0.119(8) -0.046(5) 0.002(7) -0.029(6)
C91 0.089(9) 0.107(10) 0.065(8) 0.030(7) -0.024(7) -0.038(8)
C92 0.055(7) 0.135(13) 0.059(8) 0.024(8) -0.003(6) -0.012(8)
C93 0.037(6) 0.117(11) 0.057(7) 0.027(7) -0.005(5) -0.028(6)
C94 0.048(9) 0.071(10) 0.070(11) -0.028(9) 0.015(7) -0.019(8)
C95 0.048(9) 0.071(10) 0.070(11) -0.028(9) 0.015(7) -0.019(8)
C96 0.048(9) 0.071(10) 0.070(11) -0.028(9) 0.015(7) -0.019(8)

loop_
_atom_type_symbol
_atom_type_description
_atom_type_scat_dispersion_real
_atom_type_scat_dispersion_imag
_atom_type_scat_source
C C 0.0033 0.0016 'International Tables Vol C Tables 4.2.6.8 and 6.1.1.4'
H H 0.0000 0.0000 'International Tables Vol C Tables 4.2.6.8 and 6.1.1.4'
N N 0.0061 0.0033 'International Tables Vol C Tables 4.2.6.8 and 6.1.1.4'
O O 0.0106 0.0060 'International Tables Vol C Tables 4.2.6.8 and 6.1.1.4'
F F 0.0171 0.0103 'International Tables Vol C Tables 4.2.6.8 and 6.1.1.4'
P P 0.1023 0.0942 'International Tables Vol C Tables 4.2.6.8 and 6.1.1.4'
Pd Pd -0.9988 1.0072 'International Tables Vol C Tables 4.2.6.8 and 6.1.1.4'
Pt Pt -1.7033 8.3905 'International Tables Vol C Tables 4.2.6.8 and 6.1.1.4'

loop_
_geom_angle_atom_site_label_1
_geom_angle_atom_site_label_2
_geom_angle_atom_site_label_3
_geom_angle
_geom_angle_site_symmetry_1
_geom_angle_site_symmetry_3
_geom_angle_publ_flag
C7 Pt1 C1 85.14(18) . . ?
C7 Pt1 P3 97.03(13) . . ?
C1 Pt1 P3 176.84(14) . . ?
C7 Pt1 P1 172.54(13) . . ?
C1 Pt1 P1 91.50(13) . . ?
P3 Pt1 P1 86.60(4) . . ?
C73 Pt2 C13 173.4(2) . . ?
C73 Pt2 C19 89.1(2) . . ?
C13 Pt2 C19 84.9(2) . . ?
C73 Pt2 P2 90.64(18) . . ?
C13 Pt2 P2 95.40(15) . . ?
C19 Pt2 P2 179.51(17) . . ?
N Pd P4 175.23(12) . . ?
N Pd P1 87.42(12) . . ?
P4 Pd P1 89.89(4) . . ?
N Pd P2 83.62(12) . . ?
P4 Pd P2 98.24(5) . . ?
P1 Pd P2 165.89(5) . . ?
C31 P1 C25 104.0(2) . . ?
C31 P1 Pt1 112.62(16) . . ?
C25 P1 Pt1 106.68(16) . . ?
C31 P1 Pd 101.08(15) . . ?
C25 P1 Pd 110.37(16) . . ?
Pt1 P1 Pd 120.86(5) . . ?
C43 P2 C37 102.0(3) . . ?
C43 P2 Pt2 109.38(19) . . ?
C37 P2 Pt2 102.28(18) . . ?
C43 P2 Pd 96.02(17) . . ?
C37 P2 Pd 123.32(17) . . ?
Pt2 P2 Pd 121.36(6) . . ?
C61 P3 C67 106.0(2) . . ?
C61 P3 P4 101.89(15) . . ?
C67 P3 P4 105.50(16) . . ?
C61 P3 Pt1 122.62(16) . . ?
C67 P3 Pt1 111.87(15) . . ?
P4 P3 Pt1 107.35(6) . . ?
C49 P4 C55 108.8(2) . . ?
C49 P4 Pd 120.06(17) . . ?
C55 P4 Pd 108.88(16) . . ?
C49 P4 P3 103.04(16) . . ?
C55 P4 P3 103.69(17) . . ?
Pd P4 P3 111.09(6) . . ?
C74 N Pd 166.3(4) . . ?
C6 C1 C2 114.0(5) . . ?
C6 C1 Pt1 125.8(4) . . ?
C2 C1 Pt1 120.3(4) . . ?
F1 C2 C3 116.8(5) . . ?
F1 C2 C1 119.0(4) . . ?
C3 C2 C1 124.2(5) . . ?
F2 C3 C2 121.5(5) . . ?
F2 C3 C4 119.2(5) . . ?
C2 C3 C4 119.3(5) . . ?
F3 C4 C5 120.8(5) . . ?
F3 C4 C3 120.4(5) . . ?
C5 C4 C3 118.8(5) . . ?
F4 C5 C4 119.3(5) . . ?
F4 C5 C6 120.7(5) . . ?
C4 C5 C6 120.0(5) . . ?
F5 C6 C5 116.4(4) . . ?
F5 C6 C1 119.9(5) . . ?
C5 C6 C1 123.6(5) . . ?
C8 C7 C12 113.9(4) . . ?
C8 C7 Pt1 123.0(4) . . ?
C12 C7 Pt1 122.9(4) . . ?
F6 C8 C7 120.1(4) . . ?
F6 C8 C9 115.3(4) . . ?
C7 C8 C9 124.5(4) . . ?
F7 C9 C10 120.0(5) . . ?
F7 C9 C8 121.4(5) . . ?
C10 C9 C8 118.6(5) . . ?
F8 C10 C11 120.1(5) . . ?
F8 C10 C9 120.5(5) . . ?
C11 C10 C9 119.4(5) . . ?
F9 C11 C10 119.3(5) . . ?
F9 C11 C12 120.9(4) . . ?
C10 C11 C12 119.8(5) . . ?
F10 C12 C11 117.4(4) . . ?
F10 C12 C7 118.8(4) . . ?
C11 C12 C7 123.8(4) . . ?
C18 C13 C14 114.2(5) . . ?
C18 C13 Pt2 125.6(4) . . ?
C14 C13 Pt2 119.6(4) . . ?
F11 C14 C15 116.5(5) . . ?
F11 C14 C13 119.7(5) . . ?
C15 C14 C13 123.8(5) . . ?
F12 C15 C16 119.6(5) . . ?
F12 C15 C14 120.9(5) . . ?
C16 C15 C14 119.6(5) . . ?
F13 C16 C15 120.5(6) . . ?
F13 C16 C17 120.8(6) . . ?
C15 C16 C17 118.7(5) . . ?
F14 C17 C16 118.7(5) . . ?
F14 C17 C18 121.5(5) . . ?
C16 C17 C18 119.8(5) . . ?
F15 C18 C13 119.9(5) . . ?
F15 C18 C17 116.3(5) . . ?
C13 C18 C17 123.7(5) . . ?
C20 C19 C24 114.9(6) . . ?
C20 C19 Pt2 122.2(5) . . ?
C24 C19 Pt2 122.9(4) . . ?
F16 C20 C19 120.0(6) . . ?
F16 C20 C21 117.0(6) . . ?
C19 C20 C21 123.0(7) . . ?
F17 C21 C22 121.1(7) . . ?
F17 C21 C20 120.3(8) . . ?
C22 C21 C20 118.5(6) . . ?
F18 C22 C21 119.6(7) . . ?
F18 C22 C23 119.2(8) . . ?
C21 C22 C23 121.2(6) . . ?
F19 C23 C22 120.4(6) . . ?
F19 C23 C24 121.5(7) . . ?
C22 C23 C24 118.1(7) . . ?
F20 C24 C23 116.0(6) . . ?
F20 C24 C19 119.8(5) . . ?
C23 C24 C19 124.2(6) . . ?
C30 C25 C26 118.6(4) . . ?
C30 C25 P1 122.3(4) . . ?
C26 C25 P1 119.0(4) . . ?
C27 C26 C25 120.7(5) . . ?
C27 C26 H26 119.6 . . ?
C25 C26 H26 119.6 . . ?
C28 C27 C26 119.6(5) . . ?
C28 C27 H27 120.2 . . ?
C26 C27 H27 120.2 . . ?
C27 C28 C29 120.6(5) . . ?
C27 C28 H28 119.7 . . ?
C29 C28 H28 119.7 . . ?
C28 C29 C30 119.8(5) . . ?
C28 C29 H29 120.1 . . ?
C30 C29 H29 120.1 . . ?
C25 C30 C29 120.6(5) . . ?
C25 C30 H30 119.7 . . ?
C29 C30 H30 119.7 . . ?
C36 C31 C32 118.7(5) . . ?
C36 C31 P1 123.0(4) . . ?
C32 C31 P1 118.3(4) . . ?
C33 C32 C31 120.9(5) . . ?
C33 C32 H32 119.6 . . ?
C31 C32 H32 119.6 . . ?
C32 C33 C34 120.1(5) . . ?
C32 C33 H33 119.9 . . ?
C34 C33 H33 119.9 . . ?
C35 C34 C33 119.7(5) . . ?
C35 C34 H34 120.2 . . ?
C33 C34 H34 120.2 . . ?
C34 C35 C36 120.3(5) . . ?
C34 C35 H35 119.9 . . ?
C36 C35 H35 119.9 . . ?
C31 C36 C35 120.3(5) . . ?
C31 C36 H36 119.9 . . ?
C35 C36 H36 119.9 . . ?
C38 C37 C42 118.6(5) . . ?
C38 C37 P2 123.7(4) . . ?
C42 C37 P2 117.2(4) . . ?
C37 C38 C39 120.8(6) . . ?
C37 C38 H38 119.6 . . ?
C39 C38 H38 119.6 . . ?
C40 C39 C38 119.8(7) . . ?
C40 C39 H39 120.1 . . ?
C38 C39 H39 120.1 . . ?
C41 C40 C39 120.6(6) . . ?
C41 C40 H40 119.7 . . ?
C39 C40 H40 119.7 . . ?
C40 C41 C42 120.2(7) . . ?
C40 C41 H41 119.9 . . ?
C42 C41 H41 119.9 . . ?
C37 C42 C41 120.0(6) . . ?
C37 C42 H42 120.0 . . ?
C41 C42 H42 120.0 . . ?
C44 C43 C48 119.5(5) . . ?
C44 C43 P2 119.4(4) . . ?
C48 C43 P2 121.1(5) . . ?
C45 C44 C43 120.2(6) . . ?
C45 C44 H44 119.9 . . ?
C43 C44 H44 119.9 . . ?
C46 C45 C44 120.3(7) . . ?
C46 C45 H45 119.8 . . ?
C44 C45 H45 119.8 . . ?
C47 C46 C45 119.1(6) . . ?
C47 C46 H46 120.4 . . ?
C45 C46 H46 120.4 . . ?
C46 C47 C48 121.8(7) . . ?
C46 C47 H47 119.1 . . ?
C48 C47 H47 119.1 . . ?
C47 C48 C43 119.1(6) . . ?
C47 C48 H48 120.4 . . ?
C43 C48 H48 120.4 . . ?
C50 C49 C54 118.9(5) . . ?
C50 C49 P4 119.2(4) . . ?
C54 C49 P4 121.4(4) . . ?
C51 C50 C49 121.1(5) . . ?
C51 C50 H50 119.5 . . ?
C49 C50 H50 119.5 . . ?
C50 C51 C52 119.8(6) . . ?
C50 C51 H51 120.1 . . ?
C52 C51 H51 120.1 . . ?
C53 C52 C51 120.0(6) . . ?
C53 C52 H52 120.0 . . ?
C51 C52 H52 120.0 . . ?
C52 C53 C54 120.8(6) . . ?
C52 C53 H53 119.6 . . ?
C54 C53 H53 119.6 . . ?
C53 C54 C49 119.3(5) . . ?
C53 C54 H54 120.3 . . ?
C49 C54 H54 120.3 . . ?
C56 C55 C60 118.7(5) . . ?
C56 C55 P4 119.5(4) . . ?
C60 C55 P4 121.4(4) . . ?
C57 C56 C55 120.6(5) . . ?
C57 C56 H56 119.7 . . ?
C55 C56 H56 119.7 . . ?
C56 C57 C58 119.8(5) . . ?
C56 C57 H57 120.1 . . ?
C58 C57 H57 120.1 . . ?
C59 C58 C57 119.6(5) . . ?
C59 C58 H58 120.2 . . ?
C57 C58 H58 120.2 . . ?
C60 C59 C58 121.3(5) . . ?
C60 C59 H59 119.3 . . ?
C58 C59 H59 119.3 . . ?
C59 C60 C55 120.0(5) . . ?
C59 C60 H60 120.0 . . ?
C55 C60 H60 120.0 . . ?
C62 C61 C66 119.1(4) . . ?
C62 C61 P3 118.8(4) . . ?
C66 C61 P3 122.1(4) . . ?
C61 C62 C63 119.9(5) . . ?
C61 C62 H62 120.0 . . ?
C63 C62 H62 120.0 . . ?
C64 C63 C62 119.8(5) . . ?
C64 C63 H63 120.1 . . ?
C62 C63 H63 120.1 . . ?
C63 C64 C65 121.0(5) . . ?
C63 C64 H64 119.5 . . ?
C65 C64 H64 119.5 . . ?
C64 C65 C66 119.4(5) . . ?
C64 C65 H65 120.3 . . ?
C66 C65 H65 120.3 . . ?
C65 C66 C61 120.8(5) . . ?
C65 C66 H66 119.6 . . ?
C61 C66 H66 119.6 . . ?
C68 C67 C72 119.3(4) . . ?
C68 C67 P3 124.3(4) . . ?
C72 C67 P3 116.1(4) . . ?
C69 C68 C67 120.1(5) . . ?
C69 C68 H68 119.9 . . ?
C67 C68 H68 119.9 . . ?
C70 C69 C68 120.3(5) . . ?
C70 C69 H69 119.9 . . ?
C68 C69 H69 119.9 . . ?
C71 C70 C69 119.7(5) . . ?
C71 C70 H70 120.1 . . ?
C69 C70 H70 120.1 . . ?
C70 C71 C72 120.6(5) . . ?
C70 C71 H71 119.7 . . ?
C72 C71 H71 119.7 . . ?
C71 C72 C67 120.0(5) . . ?
C71 C72 H72 120.0 . . ?
C67 C72 H72 120.0 . . ?
O C73 Pt2 177.6(5) . . ?
N C74 C75 178.8(7) . . ?
C74 C75 H75A 109.5 . . ?
C74 C75 H75B 109.5 . . ?
H75A C75 H75B 109.5 . . ?
C74 C75 H75C 109.5 . . ?
H75A C75 H75C 109.5 . . ?
H75B C75 H75C 109.5 . . ?
C77 C76 C77' 48.1(11) . . ?
C77 C76 H76A 109.5 . . ?
C77' C76 H76A 127.9 . . ?
C77 C76 H76B 109.5 . . ?
C77' C76 H76B 122.1 . . ?
H76A C76 H76B 109.5 . . ?
C77 C76 H76C 109.5 . . ?
C77' C76 H76C 61.4 . . ?
H76A C76 H76C 109.5 . . ?
H76B C76 H76C 109.5 . . ?
C79 C78 C77 132.5(9) . . ?
C79 C78 C77' 129.9(11) . . ?
C77 C78 C77' 48.6(11) . . ?
C79 C78 H78A 104.1 . . ?
C77 C78 H78A 104.1 . . ?
C77' C78 H78A 125.0 . . ?
C79 C78 H78B 104.1 . . ?
C77 C78 H78B 104.1 . . ?
C77' C78 H78B 57.0 . . ?
H78A C78 H78B 105.5 . . ?
C78 C79 C80 128.3(10) . . ?
C78 C79 C80' 125.0(11) . . ?
C80 C79 C80' 59.0(11) . . ?
C78 C79 H79A 105.2 . . ?
C80 C79 H79A 105.2 . . ?
C80' C79 H79A 47.6 . . ?
C78 C79 H79B 105.2 . . ?
C80 C79 H79B 105.2 . . ?
C80' C79 H79B 126.4 . . ?
H79A C79 H79B 105.9 . . ?
C80 C81 C80' 58.9(11) . . ?
C80 C81 H81A 109.5 . . ?
C80' C81 H81A 138.0 . . ?
C80 C81 H81B 109.5 . . ?
C80' C81 H81B 52.6 . . ?
H81A C81 H81B 109.5 . . ?
C80 C81 H81C 109.5 . . ?
C80' C81 H81C 112.4 . . ?
H81A C81 H81C 109.5 . . ?
H81B C81 H81C 109.5 . . ?
C78 C77 C76 108.7(10) . . ?
C78 C77 H77A 110.0 . . ?
C76 C77 H77A 110.0 . . ?
C78 C77 H77B 110.0 . . ?
C76 C77 H77B 110.0 . . ?
H77A C77 H77B 108.3 . . ?
C81 C80 C79 104.8(10) . . ?
C81 C80 H80A 110.8 . . ?
C79 C80 H80A 110.8 . . ?
C81 C80 H80B 110.8 . . ?
C79 C80 H80B 110.8 . . ?
H80A C80 H80B 108.9 . . ?
C78 C77' C76 108.1(10) . . ?
C78 C77' H77C 110.1 . . ?
C76 C77' H77C 110.1 . . ?
C78 C77' H77D 110.1 . . ?
C76 C77' H77D 110.1 . . ?
H77C C77' H77D 108.4 . . ?
C79 C80' C81 103.7(9) . . ?
C79 C80' H80C 111.0 . . ?
C81 C80' H80C 111.0 . . ?
C79 C80' H80D 111.0 . . ?
C81 C80' H80D 111.0 . . ?
H80C C80' H80D 109.0 . . ?
C83 C82 H82A 109.5 . . ?
C83 C82 H82B 109.5 . . ?
H82A C82 H82B 109.5 . . ?
C83 C82 H82C 109.5 . . ?
H82A C82 H82C 109.5 . . ?
H82B C82 H82C 109.5 . . ?
C82 C83 C84 133.6(10) . . ?
C82 C83 H83A 103.8 . . ?
C84 C83 H83A 103.8 . . ?
C82 C83 H83B 103.8 . . ?
C84 C83 H83B 103.8 . . ?
H83A C83 H83B 105.4 . . ?
C83 C84 C85 109.5(9) . . ?
C83 C84 H84A 109.8 . . ?
C85 C84 H84A 109.8 . . ?
C83 C84 H84B 109.8 . . ?
C85 C84 H84B 109.8 . . ?
H84A C84 H84B 108.2 . . ?
C86 C85 C84 126.8(10) . . ?
C86 C85 H85A 105.6 . . ?
C84 C85 H85A 105.6 . . ?
C86 C85 H85B 105.6 . . ?
C84 C85 H85B 105.6 . . ?
H85A C85 H85B 106.1 . . ?
C85 C86 C87 122.2(9) . . ?
C85 C86 H86A 106.8 . . ?
C87 C86 H86A 106.8 . . ?
C85 C86 H86B 106.8 . . ?
C87 C86 H86B 106.8 . . ?
H86A C86 H86B 106.6 . . ?
C86 C87 H87A 109.5 . . ?
C86 C87 H87B 109.5 . . ?
H87A C87 H87B 109.5 . . ?
C86 C87 H87C 109.5 . . ?
H87A C87 H87C 109.5 . . ?
H87B C87 H87C 109.5 . . ?
C89 C88 H88A 109.5 . . ?
C89 C88 H88B 109.5 . . ?
H88A C88 H88B 109.5 . . ?
C89 C88 H88C 109.5 . . ?
H88A C88 H88C 109.5 . . ?
H88B C88 H88C 109.5 . . ?
C90 C89 C88 120.5(8) . . ?
C90 C89 H89A 107.2 . . ?
C88 C89 H89A 107.2 . . ?
C90 C89 H89B 107.2 . . ?
C88 C89 H89B 107.2 . . ?
H89A C89 H89B 106.8 . . ?
C89 C90 C90 119.5(12) . 2_545 ?
C89 C90 H90A 107.4 . . ?
C90 C90 H90A 107.4 2_545 . ?
C89 C90 H90B 107.4 . . ?
C90 C90 H90B 107.4 2_545 . ?
H90A C90 H90B 107.0 . . ?
C92 C91 H91A 109.5 . . ?
C92 C91 H91B 109.5 . . ?
H91A C91 H91B 109.5 . . ?
C92 C91 H91C 109.5 . . ?
H91A C91 H91C 109.5 . . ?
H91B C91 H91C 109.5 . . ?
C93 C92 C91 116.8(10) . . ?
C93 C92 H92A 108.1 . . ?
C91 C92 H92A 108.1 . . ?
C93 C92 H92B 108.1 . . ?
C91 C92 H92B 108.1 . . ?
H92A C92 H92B 107.3 . . ?
C92 C93 C93 124.0(13) . 2_455 ?
C92 C93 H93A 106.3 . . ?
C93 C93 H93A 106.3 2_455 . ?
C92 C93 H93B 106.3 . . ?
C93 C93 H93B 106.3 2_455 . ?
H93A C93 H93B 106.4 . . ?
C95 C94 H94A 109.5 . . ?
C95 C94 H94B 109.5 . . ?
H94A C94 H94B 109.5 . . ?
C95 C94 H94C 109.5 . . ?
H94A C94 H94C 109.5 . . ?
H94B C94 H94C 109.5 . . ?
C96 C95 C94 123(3) . . ?
C96 C95 H95A 106.6 . . ?
C94 C95 H95A 106.6 . . ?
C96 C95 H95B 106.6 . . ?
C94 C95 H95B 106.6 . . ?
H95A C95 H95B 106.6 . . ?
C96 C96 C95 118(3) 2_445 . ?
C96 C96 H96A 107.7 2_445 . ?
C95 C96 H96A 107.7 . . ?
C96 C96 H96B 107.7 2_445 . ?
C95 C96 H96B 107.7 . . ?
H96A C96 H96B 107.1 . . ?

loop_
_geom_bond_atom_site_label_1
_geom_bond_atom_site_label_2
_geom_bond_distance
_geom_bond_site_symmetry_2
_geom_bond_publ_flag
Pt1 C7 2.058(5) . ?
Pt1 C1 2.060(5) . ?
Pt1 P3 2.2634(12) . ?
Pt1 P1 2.3315(12) . ?
Pt2 C73 1.878(7) . ?
Pt2 C13 2.048(5) . ?
Pt2 C19 2.070(6) . ?
Pt2 P2 2.3622(14) . ?
Pd N 2.073(4) . ?
Pd P4 2.2389(13) . ?
Pd P1 2.4044(13) . ?
Pd P2 2.4201(13) . ?
P1 C31 1.826(5) . ?
P1 C25 1.834(5) . ?
P2 C43 1.836(5) . ?
P2 C37 1.844(6) . ?
P3 C61 1.810(5) . ?
P3 C67 1.816(5) . ?
P3 P4 2.2484(17) . ?
P4 C49 1.813(5) . ?
P4 C55 1.821(5) . ?
F1 C2 1.354(6) . ?
F2 C3 1.349(6) . ?
F3 C4 1.348(6) . ?
F4 C5 1.356(6) . ?
F5 C6 1.354(6) . ?
F6 C8 1.358(5) . ?
F7 C9 1.341(5) . ?
F8 C10 1.349(6) . ?
F9 C11 1.352(6) . ?
F10 C12 1.362(5) . ?
F11 C14 1.357(6) . ?
F12 C15 1.359(7) . ?
F13 C16 1.345(6) . ?
F14 C17 1.338(6) . ?
F15 C18 1.350(6) . ?
F16 C20 1.340(8) . ?
F17 C21 1.334(8) . ?
F18 C22 1.358(7) . ?
F19 C23 1.337(8) . ?
F20 C24 1.357(7) . ?
N C74 1.131(7) . ?
O C73 1.157(7) . ?
C1 C6 1.380(7) . ?
C1 C2 1.390(7) . ?
C2 C3 1.369(7) . ?
C3 C4 1.382(8) . ?
C4 C5 1.368(8) . ?
C5 C6 1.379(7) . ?
C7 C8 1.370(6) . ?
C7 C12 1.384(7) . ?
C8 C9 1.395(7) . ?
C9 C10 1.372(7) . ?
C10 C11 1.366(7) . ?
C11 C12 1.380(7) . ?
C13 C18 1.370(8) . ?
C13 C14 1.390(8) . ?
C14 C15 1.371(8) . ?
C15 C16 1.370(8) . ?
C16 C17 1.373(8) . ?
C17 C18 1.378(8) . ?
C19 C20 1.373(8) . ?
C19 C24 1.383(9) . ?
C20 C21 1.402(9) . ?
C21 C22 1.359(11) . ?
C22 C23 1.367(10) . ?
C23 C24 1.378(9) . ?
C25 C30 1.383(7) . ?
C25 C26 1.400(7) . ?
C26 C27 1.393(7) . ?
C26 H26 0.9500 . ?
C27 C28 1.375(7) . ?
C27 H27 0.9500 . ?
C28 C29 1.380(7) . ?
C28 H28 0.9500 . ?
C29 C30 1.397(7) . ?
C29 H29 0.9500 . ?
C30 H30 0.9500 . ?
C31 C36 1.386(7) . ?
C31 C32 1.399(7) . ?
C32 C33 1.381(7) . ?
C32 H32 0.9500 . ?
C33 C34 1.387(7) . ?
C33 H33 0.9500 . ?
C34 C35 1.381(7) . ?
C34 H34 0.9500 . ?
C35 C36 1.400(7) . ?
C35 H35 0.9500 . ?
C36 H36 0.9500 . ?
C37 C38 1.381(8) . ?
C37 C42 1.396(8) . ?
C38 C39 1.391(9) . ?
C38 H38 0.9500 . ?
C39 C40 1.382(10) . ?
C39 H39 0.9500 . ?
C40 C41 1.348(10) . ?
C40 H40 0.9500 . ?
C41 C42 1.409(8) . ?
C41 H41 0.9500 . ?
C42 H42 0.9500 . ?
C43 C44 1.388(8) . ?
C43 C48 1.391(8) . ?
C44 C45 1.386(9) . ?
C44 H44 0.9500 . ?
C45 C46 1.380(10) . ?
C45 H45 0.9500 . ?
C46 C47 1.369(10) . ?
C46 H46 0.9500 . ?
C47 C48 1.380(9) . ?
C47 H47 0.9500 . ?
C48 H48 0.9500 . ?
C49 C50 1.377(7) . ?
C49 C54 1.407(7) . ?
C50 C51 1.375(8) . ?
C50 H50 0.9500 . ?
C51 C52 1.378(9) . ?
C51 H51 0.9500 . ?
C52 C53 1.373(9) . ?
C52 H52 0.9500 . ?
C53 C54 1.378(8) . ?
C53 H53 0.9500 . ?
C54 H54 0.9500 . ?
C55 C56 1.395(7) . ?
C55 C60 1.407(7) . ?
C56 C57 1.373(7) . ?
C56 H56 0.9500 . ?
C57 C58 1.399(8) . ?
C57 H57 0.9500 . ?
C58 C59 1.371(8) . ?
C58 H58 0.9500 . ?
C59 C60 1.361(7) . ?
C59 H59 0.9500 . ?
C60 H60 0.9500 . ?
C61 C62 1.392(7) . ?
C61 C66 1.400(7) . ?
C62 C63 1.403(7) . ?
C62 H62 0.9500 . ?
C63 C64 1.380(7) . ?
C63 H63 0.9500 . ?
C64 C65 1.383(7) . ?
C64 H64 0.9500 . ?
C65 C66 1.386(7) . ?
C65 H65 0.9500 . ?
C66 H66 0.9500 . ?
C67 C68 1.392(7) . ?
C67 C72 1.396(6) . ?
C68 C69 1.386(7) . ?
C68 H68 0.9500 . ?
C69 C70 1.384(7) . ?
C69 H69 0.9500 . ?
C70 C71 1.379(7) . ?
C70 H70 0.9500 . ?
C71 C72 1.380(7) . ?
C71 H71 0.9500 . ?
C72 H72 0.9500 . ?
C74 C75 1.447(8) . ?
C75 H75A 0.9800 . ?
C75 H75B 0.9800 . ?
C75 H75C 0.9800 . ?
C76 C77 1.535(6) . ?
C76 C77' 1.541(6) . ?
C76 H76A 0.9800 . ?
C76 H76B 0.9800 . ?
C76 H76C 0.9800 . ?
C78 C79 1.512(6) . ?
C78 C77 1.522(6) . ?
C78 C77' 1.528(6) . ?
C78 H78A 0.9900 . ?
C78 H78B 0.9900 . ?
C79 C80 1.524(6) . ?
C79 C80' 1.526(6) . ?
C79 H79A 0.9900 . ?
C79 H79B 0.9900 . ?
C81 C80 1.517(6) . ?
C81 C80' 1.538(6) . ?
C81 H81A 0.9800 . ?
C81 H81B 0.9800 . ?
C81 H81C 0.9800 . ?
C77 H77A 0.9900 . ?
C77 H77B 0.9900 . ?
C80 H80A 0.9900 . ?
C80 H80B 0.9900 . ?
C77' H77C 0.9900 . ?
C77' H77D 0.9900 . ?
C80' H80C 0.9900 . ?
C80' H80D 0.9900 . ?
C82 C83 1.454(7) . ?
C82 H82A 0.9800 . ?
C82 H82B 0.9800 . ?
C82 H82C 0.9800 . ?
C83 C84 1.504(7) . ?
C83 H83A 0.9900 . ?
C83 H83B 0.9900 . ?
C84 C85 1.542(7) . ?
C84 H84A 0.9900 . ?
C84 H84B 0.9900 . ?
C85 C86 1.492(7) . ?
C85 H85A 0.9900 . ?
C85 H85B 0.9900 . ?
C86 C87 1.520(6) . ?
C86 H86A 0.9900 . ?
C86 H86B 0.9900 . ?
C87 H87A 0.9800 . ?
C87 H87B 0.9800 . ?
C87 H87C 0.9800 . ?
C88 C89 1.514(6) . ?
C88 H88A 0.9800 . ?
C88 H88B 0.9800 . ?
C88 H88C 0.9799 . ?
C89 C90 1.504(6) . ?
C89 H89A 0.9900 . ?
C89 H89B 0.9900 . ?
C90 C90 1.521(6) 2_545 ?
C90 H90A 0.9900 . ?
C90 H90B 0.9900 . ?
C91 C92 1.498(16) . ?
C91 H91A 0.9800 . ?
C91 H91B 0.9800 . ?
C91 H91C 0.9800 . ?
C92 C93 1.429(16) . ?
C92 H92A 0.9900 . ?
C92 H92B 0.9900 . ?
C93 C93 1.54(2) 2_455 ?
C93 H93A 0.9900 . ?
C93 H93B 0.9900 . ?
C94 C95 1.45(3) . ?
C94 H94A 0.9800 . ?
C94 H94B 0.9800 . ?
C94 H94C 0.9800 . ?
C95 C96 1.45(3) . ?
C95 H95A 0.9900 . ?
C95 H95B 0.9900 . ?
C96 C96 1.38(5) 2_445 ?
C96 H96A 0.9900 . ?
C96 H96B 0.9900 . ?
